data_4347626
loop_
_publ_author_name
'Carter, Korey P.'
'Thomas, Kara E.'
'Pope, Simon J. A.'
'Holmberg, Rebecca J.'
'Butcher, Ray J.'
'Murugesu, Muralee'
'Cahill, Christopher L.'

_publ_section_title
;
 Supramolecular Assembly of Molecular Rare-Earth-3,5-Dichlorobenzoic
 Acid-2,2':6',2&#x2033;-Terpyridine Materials: Structural Systematics,
 Luminescence Properties, and Magnetic Behavior.
;
_journal_issue 14
_journal_name_full 'Inorganic chemistry'
_journal_page_first 6902
_journal_page_last 6915
_journal_paper_doi 10.1021/acs.inorgchem.6b00408
_journal_volume 55
_journal_year 2016
_chemical_formula_sum 'C114 H58 Cl24 Er4 N6 O24'
_chemical_formula_weight 3415.50
_space_group_crystal_system triclinic
_space_group_IT_number 2
_space_group_name_Hall '-P 1'
_space_group_name_H-M_alt 'P -1'
_symmetry_cell_setting triclinic
_symmetry_Int_Tables_number 2
_symmetry_space_group_name_H-M 'P -1'
_atom_sites_solution_hydrogens geom
_audit_creation_method SHELXL-2014
_cell_angle_alpha 74.927(8)
_cell_angle_beta 79.759(9)
_cell_angle_gamma 70.013(9)
_cell_formula_units_Z 1
_cell_length_a 12.7484(15)
_cell_length_b 16.3141(19)
_cell_length_c 16.4296(19)
_cell_measurement_reflns_used 43285
_cell_measurement_temperature 100(2)
_cell_measurement_theta_max 56.398
_cell_measurement_theta_min 4.970
_cell_volume 3085.8(7)
_computing_cell_refinement 'SAINT, Bruker-AXS'
_computing_data_collection 'APEX, Bruker-AXS'
_computing_data_reduction 'SAINT, Bruker-AXS'
_computing_molecular_graphics 'WINGX (Farrugia, 2012)'
_computing_publication_material 'Crystal Maker (Palmer, 2009)'
_computing_structure_refinement 'SHELXL-2014 (Sheldrick, 2014)'
_computing_structure_solution 'SIR92 (Gualardi, 1994)'
_diffrn_ambient_temperature 100(2)
_diffrn_measured_fraction_theta_full 1.000
_diffrn_measured_fraction_theta_max 0.994
_diffrn_measurement_device_type 'Bruker APEX II CCD'
_diffrn_measurement_method 'omega scans'
_diffrn_radiation_probe x-ray
_diffrn_radiation_type MoK\a
_diffrn_radiation_wavelength 0.71073
_diffrn_reflns_av_R_equivalents 0.0325
_diffrn_reflns_av_unetI/netI 0.0371
_diffrn_reflns_Laue_measured_fraction_full 1.000
_diffrn_reflns_Laue_measured_fraction_max 0.994
_diffrn_reflns_limit_h_max 16
_diffrn_reflns_limit_h_min -16
_diffrn_reflns_limit_k_max 21
_diffrn_reflns_limit_k_min -21
_diffrn_reflns_limit_l_max 21
_diffrn_reflns_limit_l_min -21
_diffrn_reflns_number 43282
_diffrn_reflns_point_group_measured_fraction_full 1.000
_diffrn_reflns_point_group_measured_fraction_max 0.994
_diffrn_reflns_theta_full 25.500
_diffrn_reflns_theta_max 28.247
_diffrn_reflns_theta_min 1.290
_diffrn_source 'fine-focus sealed tube'
_exptl_absorpt_coefficient_mu 3.283
_exptl_absorpt_correction_T_max 0.7457
_exptl_absorpt_correction_T_min 0.6877
_exptl_absorpt_correction_type empirical
_exptl_absorpt_process_details 'SADABS, Bruker-AXS (2008)'
_exptl_crystal_colour Pink
_exptl_crystal_density_diffrn 1.838
_exptl_crystal_description Plate
_exptl_crystal_F_000 1656
_exptl_crystal_recrystallization_method Hydrothermal
_exptl_crystal_size_max 0.32
_exptl_crystal_size_mid 0.24
_exptl_crystal_size_min 0.19
_refine_diff_density_max 1.444
_refine_diff_density_min -0.971
_refine_diff_density_rms 0.107
_refine_ls_extinction_method none
_refine_ls_goodness_of_fit_ref 1.035
_refine_ls_hydrogen_treatment constr
_refine_ls_matrix_type full
_refine_ls_number_parameters 775
_refine_ls_number_reflns 15171
_refine_ls_number_restraints 0
_refine_ls_restrained_S_all 1.035
_refine_ls_R_factor_all 0.0302
_refine_ls_R_factor_gt 0.0239
_refine_ls_shift/su_max 0.001
_refine_ls_shift/su_mean 0.000
_refine_ls_structure_factor_coef Fsqd
_refine_ls_weighting_details 'w=1/[\s^2^(Fo^2^)+(0.0182P)^2^+2.3771P] where P=(Fo^2^+2Fc^2^)/3'
_refine_ls_weighting_scheme calc
_refine_ls_wR_factor_gt 0.0519
_refine_ls_wR_factor_ref 0.0546
_reflns_Friedel_coverage 0.000
_reflns_number_gt 13168
_reflns_number_total 15171
_reflns_threshold_expression 'I > 2\s(I)'
_cod_data_source_file ic6b00408_si_002.cif
_cod_data_source_block Complex_12
_cod_database_code 4347626
_shelx_space_group_comment
;
The symmetry employed for this shelxl refinement is uniquely defined
by the following loop, which should always be used as a source of
symmetry information in preference to the above space-group names.
They are only intended as comments.
;
_shelxl_version_number 2014-1

loop_
_space_group_symop_operation_xyz
'x, y, z'
'-x, -y, -z'

loop_
_atom_site_label
_atom_site_type_symbol
_atom_site_fract_x
_atom_site_fract_y
_atom_site_fract_z
_atom_site_U_iso_or_equiv
_atom_site_adp_type
_atom_site_occupancy
_atom_site_site_symmetry_order
_atom_site_calc_flag
_atom_site_refinement_flags_posn
_atom_site_refinement_flags_adp
Er2 Er 0.17369(2) 0.13702(2) 0.15446(2) 0.00768(3) Uani 1 1 d . .
Er1 Er 0.41186(2) 0.03726(2) 0.39079(2) 0.00735(3) Uani 1 1 d . .
Cl7 Cl 0.78302(5) 0.25719(5) 0.10010(5) 0.01876(14) Uani 1 1 d . .
Cl12 Cl -0.24006(6) 0.51266(5) -0.13786(5) 0.02180(15) Uani 1 1 d . .
Cl8 Cl 0.40772(6) 0.43219(5) -0.05691(5) 0.02419(16) Uani 1 1 d . .
Cl11 Cl 0.15342(6) 0.57437(5) -0.16572(5) 0.02305(15) Uani 1 1 d . .
Cl2 Cl 0.49766(8) -0.42391(5) 0.77849(5) 0.02952(18) Uani 1 1 d . .
Cl1 Cl 0.35345(7) -0.41380(5) 0.48662(5) 0.02826(17) Uani 1 1 d . .
Cl6 Cl 0.24781(7) -0.31513(5) 0.17663(5) 0.02705(17) Uani 1 1 d . .
Cl5 Cl 0.63200(7) -0.36761(5) 0.30303(6) 0.0353(2) Uani 1 1 d . .
Cl10 Cl -0.09898(7) 0.51951(5) 0.36213(6) 0.0360(2) Uani 1 1 d . .
Cl9 Cl 0.30502(7) 0.38813(6) 0.48338(6) 0.0396(2) Uani 1 1 d . .
Cl4 Cl 0.14498(9) 0.25471(7) 0.82933(6) 0.0485(3) Uani 1 1 d . .
Cl3 Cl -0.09188(7) 0.29538(8) 0.57459(7) 0.0539(3) Uani 1 1 d . .
O11 O 0.18131(15) 0.27398(12) 0.06242(12) 0.0156(4) Uani 1 1 d . .
O12 O 0.03381(15) 0.23355(12) 0.06235(12) 0.0148(4) Uani 1 1 d . .
O6 O 0.23889(15) -0.00501(12) 0.23099(11) 0.0139(4) Uani 1 1 d . .
O1 O 0.38893(18) -0.09558(13) 0.47048(12) 0.0203(4) Uani 1 1 d . .
O3 O 0.31333(17) 0.07228(13) 0.51551(12) 0.0197(4) Uani 1 1 d . .
O10 O 0.12661(15) 0.21895(12) 0.25671(11) 0.0132(4) Uani 1 1 d . .
O8 O 0.34519(15) 0.14538(12) 0.16844(11) 0.0127(4) Uani 1 1 d . .
O5 O 0.38806(16) -0.03588(12) 0.30004(12) 0.0160(4) Uani 1 1 d . .
O9 O 0.25173(16) 0.14249(12) 0.34973(12) 0.0172(4) Uani 1 1 d . .
O7 O 0.47058(16) 0.11460(13) 0.26142(12) 0.0191(4) Uani 1 1 d . .
N1 N 0.28871(18) 0.08674(15) 0.02686(13) 0.0137(5) Uani 1 1 d . .
O4 O 0.59089(16) -0.05683(13) 0.37728(12) 0.0184(4) Uani 1 1 d . .
O2 O 0.50182(16) 0.11563(13) 0.42955(13) 0.0187(4) Uani 1 1 d . .
N2 N 0.11213(18) 0.03125(14) 0.09930(13) 0.0115(4) Uani 1 1 d . .
N3 N -0.00551(18) 0.10972(15) 0.22747(14) 0.0142(5) Uani 1 1 d . .
C2 C 0.4332(2) -0.23436(16) 0.56787(16) 0.0106(5) Uani 1 1 d . .
C16 C 0.3619(2) -0.15419(17) 0.25843(16) 0.0120(5) Uani 1 1 d . .
C37 C 0.0431(2) 0.37340(17) -0.02846(16) 0.0116(5) Uani 1 1 d . .
C29 C 0.1794(2) 0.21209(17) 0.31790(16) 0.0115(5) Uani 1 1 d . .
C30 C 0.1521(2) 0.29337(17) 0.35449(16) 0.0123(5) Uani 1 1 d . .
C42 C -0.0654(2) 0.39812(17) -0.05103(16) 0.0123(5) Uani 1 1 d . .
H42 H -0.1106 0.3617 -0.0285 0.015 Uiso 1 1 calc R U
C41 C -0.1044(2) 0.47858(17) -0.10811(16) 0.0136(5) Uani 1 1 d . .
C8 C 0.3233(2) 0.08874(17) 0.58344(16) 0.0125(5) Uani 1 1 d . .
C36 C 0.0880(2) 0.28888(17) 0.03562(16) 0.0112(5) Uani 1 1 d . .
C23 C 0.4828(2) 0.22013(17) 0.13484(16) 0.0114(5) Uani 1 1 d . .
C7 C 0.4654(2) -0.28003(17) 0.64832(16) 0.0126(5) Uani 1 1 d . .
H7 H 0.4910 -0.2536 0.6813 0.015 Uiso 1 1 calc R U
C53 C -0.0412(2) 0.04829(18) 0.20913(17) 0.0161(6) Uani 1 1 d . .
C21 C 0.2939(2) -0.18523(17) 0.22469(17) 0.0142(5) Uani 1 1 d . .
H21 H 0.2246 -0.1475 0.2075 0.017 Uiso 1 1 calc R U
C25 C 0.6439(2) 0.27020(18) 0.09037(17) 0.0134(5) Uani 1 1 d . .
C6 C 0.4585(2) -0.36594(18) 0.67798(17) 0.0174(6) Uani 1 1 d . .
C17 C 0.4654(2) -0.21057(17) 0.28455(17) 0.0149(5) Uani 1 1 d . .
H17 H 0.5098 -0.1900 0.3084 0.018 Uiso 1 1 calc R U
C24 C 0.5927(2) 0.21170(17) 0.14450(16) 0.0121(5) Uani 1 1 d . .
H24 H 0.6310 0.1673 0.1869 0.015 Uiso 1 1 calc R U
C43 C 0.3707(2) 0.12177(19) -0.01176(17) 0.0181(6) Uani 1 1 d . .
H43 H 0.3850 0.1623 0.0119 0.022 Uiso 1 1 calc R U
C48 C 0.1773(2) -0.00922(17) 0.03764(17) 0.0144(5) Uani 1 1 d . .
C1 C 0.4402(2) -0.14161(17) 0.53370(16) 0.0122(5) Uani 1 1 d . .
C15 C 0.3263(2) -0.05737(17) 0.26428(16) 0.0112(5) Uani 1 1 d . .
C19 C 0.4353(2) -0.33059(18) 0.24073(19) 0.0202(6) Uani 1 1 d . .
H19 H 0.4602 -0.3893 0.2340 0.024 Uiso 1 1 calc R U
C47 C 0.2685(2) 0.02769(18) -0.00763(16) 0.0149(5) Uani 1 1 d . .
C28 C 0.4250(2) 0.28813(18) 0.07276(16) 0.0137(5) Uani 1 1 d . .
H28 H 0.3514 0.2945 0.0663 0.016 Uiso 1 1 calc R U
C31 C 0.2312(2) 0.30129(19) 0.39806(18) 0.0171(6) Uani 1 1 d . .
H31 H 0.2989 0.2559 0.4065 0.021 Uiso 1 1 calc R U
C3 C 0.3970(2) -0.27449(17) 0.51787(17) 0.0127(5) Uani 1 1 d . .
H3 H 0.3752 -0.2436 0.4643 0.015 Uiso 1 1 calc R U
C20 C 0.3314(2) -0.27359(18) 0.21730(18) 0.0168(6) Uani 1 1 d . .
C51 C 0.0063(3) -0.07093(19) 0.12484(19) 0.0210(6) Uani 1 1 d . .
H51 H -0.0521 -0.0912 0.1555 0.025 Uiso 1 1 calc R U
C22 C 0.4275(2) 0.15513(18) 0.19280(16) 0.0130(5) Uani 1 1 d . .
C52 C 0.0277(2) 0.00145(17) 0.14224(17) 0.0144(5) Uani 1 1 d . .
C40 C -0.0393(2) 0.53405(18) -0.14222(17) 0.0162(6) Uani 1 1 d . .
H40 H -0.0680 0.5888 -0.1786 0.019 Uiso 1 1 calc R U
C4 C 0.3940(2) -0.36117(18) 0.54921(18) 0.0164(6) Uani 1 1 d . .
C39 C 0.0694(2) 0.50628(18) -0.12097(17) 0.0149(5) Uani 1 1 d . .
C9 C 0.2225(2) 0.15225(18) 0.62259(17) 0.0153(5) Uani 1 1 d . .
C27 C 0.4791(2) 0.34652(18) 0.02044(17) 0.0152(5) Uani 1 1 d . .
C14 C 0.2300(2) 0.17327(19) 0.69760(18) 0.0195(6) Uani 1 1 d . .
H14 H 0.2966 0.1489 0.7232 0.023 Uiso 1 1 calc R U
C57 C -0.0681(2) 0.1541(2) 0.28626(19) 0.0213(6) Uani 1 1 d . .
H57 H -0.0437 0.1964 0.2993 0.026 Uiso 1 1 calc R U
C38 C 0.1113(2) 0.42718(17) -0.06393(16) 0.0136(5) Uani 1 1 d . .
H38 H 0.1842 0.4100 -0.0494 0.016 Uiso 1 1 calc R U
C50 C 0.0733(3) -0.11160(19) 0.06142(19) 0.0242(7) Uani 1 1 d . .
H50 H 0.0600 -0.1592 0.0486 0.029 Uiso 1 1 calc R U
C5 C 0.4234(2) -0.40755(18) 0.62888(19) 0.0190(6) Uani 1 1 d . .
H5 H 0.4199 -0.4654 0.6494 0.023 Uiso 1 1 calc R U
C18 C 0.5009(2) -0.29785(18) 0.27444(19) 0.0187(6) Uani 1 1 d . .
C10 C 0.1230(2) 0.1890(2) 0.58412(19) 0.0231(7) Uani 1 1 d . .
H10 H 0.1173 0.1748 0.5341 0.028 Uiso 1 1 calc R U
C13 C 0.1374(3) 0.2309(2) 0.7337(2) 0.0269(7) Uani 1 1 d . .
C44 C 0.4351(2) 0.1003(2) -0.08549(18) 0.0229(6) Uani 1 1 d . .
H44 H 0.4915 0.1257 -0.1103 0.028 Uiso 1 1 calc R U
C54 C -0.1400(2) 0.0315(2) 0.2498(2) 0.0233(7) Uani 1 1 d . .
H54 H -0.1633 -0.0110 0.2361 0.028 Uiso 1 1 calc R U
C32 C 0.2073(2) 0.3779(2) 0.42863(19) 0.0218(6) Uani 1 1 d . .
C35 C 0.0495(2) 0.35991(17) 0.34424(16) 0.0146(5) Uani 1 1 d . .
H35 H -0.0043 0.3538 0.3166 0.017 Uiso 1 1 calc R U
C11 C 0.0324(3) 0.2474(2) 0.6219(2) 0.0310(8) Uani 1 1 d . .
C26 C 0.5889(2) 0.33846(18) 0.02789(17) 0.0161(6) Uani 1 1 d . .
H26 H 0.6244 0.3776 -0.0079 0.019 Uiso 1 1 calc R U
C49 C 0.1598(3) -0.08111(19) 0.01746(18) 0.0215(6) Uani 1 1 d . .
H49 H 0.2060 -0.1080 -0.0251 0.026 Uiso 1 1 calc R U
C34 C 0.0286(2) 0.43537(19) 0.37578(19) 0.0214(6) Uani 1 1 d . .
C46 C 0.3294(3) 0.0041(2) -0.08215(18) 0.0237(7) Uani 1 1 d . .
H46 H 0.3133 -0.0359 -0.1054 0.028 Uiso 1 1 calc R U
C55 C -0.2028(3) 0.0782(2) 0.3103(2) 0.0299(7) Uani 1 1 d . .
H55 H -0.2684 0.0672 0.3382 0.036 Uiso 1 1 calc R U
C33 C 0.1062(3) 0.4463(2) 0.4178(2) 0.0248(7) Uani 1 1 d . .
H33 H 0.0913 0.4978 0.4381 0.030 Uiso 1 1 calc R U
C45 C 0.4137(3) 0.0404(2) -0.12111(19) 0.0274(7) Uani 1 1 d . .
H45 H 0.4553 0.0249 -0.1705 0.033 Uiso 1 1 calc R U
C56 C -0.1669(3) 0.1411(2) 0.3288(2) 0.0295(7) Uani 1 1 d . .
H56 H -0.2079 0.1740 0.3689 0.035 Uiso 1 1 calc R U
C12 C 0.0387(3) 0.2684(2) 0.6965(2) 0.0320(8) Uani 1 1 d . .
H12 H -0.0229 0.3073 0.7212 0.038 Uiso 1 1 calc R U

loop_
_atom_site_aniso_label
_atom_site_aniso_U_11
_atom_site_aniso_U_22
_atom_site_aniso_U_33
_atom_site_aniso_U_23
_atom_site_aniso_U_13
_atom_site_aniso_U_12
Er2 0.00738(6) 0.00803(6) 0.00775(6) -0.00126(4) -0.00145(4) -0.00251(4)
Er1 0.00963(6) 0.00605(5) 0.00651(5) -0.00054(4) -0.00213(4) -0.00256(4)
Cl7 0.0120(3) 0.0200(3) 0.0270(4) -0.0035(3) -0.0018(3) -0.0096(3)
Cl12 0.0178(3) 0.0172(3) 0.0299(4) -0.0015(3) -0.0133(3) -0.0019(3)
Cl8 0.0244(4) 0.0222(4) 0.0215(4) 0.0111(3) -0.0071(3) -0.0109(3)
Cl11 0.0286(4) 0.0200(3) 0.0229(4) 0.0063(3) -0.0075(3) -0.0161(3)
Cl2 0.0517(5) 0.0157(3) 0.0159(3) 0.0041(3) -0.0097(3) -0.0062(3)
Cl1 0.0350(4) 0.0169(3) 0.0420(5) -0.0088(3) -0.0201(4) -0.0096(3)
Cl6 0.0299(4) 0.0221(4) 0.0384(4) -0.0146(3) -0.0067(3) -0.0120(3)
Cl5 0.0231(4) 0.0130(3) 0.0664(6) -0.0052(4) -0.0191(4) 0.0035(3)
Cl10 0.0283(4) 0.0241(4) 0.0500(5) -0.0205(4) -0.0135(4) 0.0130(3)
Cl9 0.0191(4) 0.0533(6) 0.0631(6) -0.0463(5) -0.0048(4) -0.0070(4)
Cl4 0.0580(6) 0.0567(6) 0.0404(5) -0.0382(5) 0.0140(5) -0.0186(5)
Cl3 0.0181(4) 0.0638(7) 0.0581(7) -0.0040(5) -0.0095(4) 0.0104(4)
O11 0.0135(10) 0.0151(10) 0.0179(10) 0.0026(8) -0.0068(8) -0.0059(8)
O12 0.0126(9) 0.0127(9) 0.0182(10) 0.0032(8) -0.0056(8) -0.0058(8)
O6 0.0154(10) 0.0110(9) 0.0156(10) -0.0013(7) -0.0045(8) -0.0042(8)
O1 0.0327(12) 0.0136(10) 0.0164(10) 0.0037(8) -0.0074(9) -0.0120(9)
O3 0.0223(11) 0.0259(11) 0.0104(9) -0.0077(8) -0.0001(8) -0.0046(9)
O10 0.0103(9) 0.0153(9) 0.0151(9) -0.0068(8) -0.0028(7) -0.0019(7)
O8 0.0102(9) 0.0169(9) 0.0109(9) 0.0016(7) -0.0025(7) -0.0069(8)
O5 0.0225(10) 0.0121(9) 0.0153(10) -0.0052(8) -0.0083(8) -0.0030(8)
O9 0.0186(10) 0.0134(9) 0.0164(10) -0.0045(8) -0.0055(8) 0.0021(8)
O7 0.0160(10) 0.0288(11) 0.0122(10) 0.0077(8) -0.0059(8) -0.0131(9)
N1 0.0137(11) 0.0171(12) 0.0092(11) -0.0033(9) -0.0017(9) -0.0026(9)
O4 0.0129(10) 0.0210(10) 0.0201(10) -0.0088(8) -0.0056(8) 0.0016(8)
O2 0.0210(11) 0.0149(10) 0.0259(11) -0.0057(8) -0.0056(9) -0.0101(8)
N2 0.0124(11) 0.0112(11) 0.0114(11) -0.0005(9) -0.0063(9) -0.0032(9)
N3 0.0113(11) 0.0163(12) 0.0156(11) -0.0021(9) -0.0029(9) -0.0054(9)
C2 0.0109(12) 0.0087(12) 0.0125(12) -0.0015(10) 0.0002(10) -0.0047(10)
C16 0.0164(13) 0.0115(12) 0.0080(12) -0.0010(10) -0.0010(10) -0.0050(10)
C37 0.0155(13) 0.0096(12) 0.0093(12) -0.0030(10) -0.0028(10) -0.0020(10)
C29 0.0092(12) 0.0120(12) 0.0137(13) -0.0049(10) -0.0009(10) -0.0021(10)
C30 0.0138(13) 0.0112(12) 0.0114(12) -0.0042(10) -0.0006(10) -0.0020(10)
C42 0.0153(13) 0.0115(12) 0.0110(12) -0.0036(10) -0.0014(10) -0.0043(10)
C41 0.0127(13) 0.0134(13) 0.0133(13) -0.0027(10) -0.0068(10) 0.0005(10)
C8 0.0125(13) 0.0130(13) 0.0097(12) -0.0011(10) 0.0007(10) -0.0030(10)
C36 0.0107(12) 0.0128(12) 0.0098(12) -0.0027(10) -0.0016(10) -0.0026(10)
C23 0.0126(13) 0.0139(13) 0.0091(12) -0.0027(10) 0.0006(10) -0.0068(10)
C7 0.0142(13) 0.0103(12) 0.0130(13) -0.0040(10) -0.0015(10) -0.0022(10)
C53 0.0149(14) 0.0154(13) 0.0182(14) 0.0023(11) -0.0064(11) -0.0070(11)
C21 0.0148(13) 0.0119(13) 0.0160(13) -0.0043(10) -0.0017(11) -0.0033(10)
C25 0.0113(13) 0.0163(13) 0.0161(13) -0.0070(11) 0.0011(10) -0.0072(11)
C6 0.0210(15) 0.0142(13) 0.0130(13) 0.0013(11) -0.0024(11) -0.0035(11)
C17 0.0168(14) 0.0128(13) 0.0152(13) -0.0004(10) -0.0046(11) -0.0051(11)
C24 0.0128(13) 0.0122(12) 0.0119(12) -0.0040(10) -0.0031(10) -0.0028(10)
C43 0.0173(14) 0.0215(15) 0.0133(13) -0.0027(11) 0.0005(11) -0.0051(12)
C48 0.0180(14) 0.0122(13) 0.0136(13) -0.0038(10) -0.0095(11) -0.0009(11)
C1 0.0143(13) 0.0099(12) 0.0134(13) -0.0041(10) 0.0023(10) -0.0055(10)
C15 0.0138(13) 0.0115(12) 0.0076(12) -0.0019(10) -0.0007(10) -0.0034(10)
C19 0.0235(15) 0.0096(13) 0.0270(16) -0.0069(12) -0.0004(12) -0.0032(11)
C47 0.0173(14) 0.0136(13) 0.0113(13) -0.0022(10) -0.0048(11) -0.0005(11)
C28 0.0101(13) 0.0189(14) 0.0122(13) -0.0008(11) -0.0020(10) -0.0059(11)
C31 0.0124(13) 0.0178(14) 0.0212(15) -0.0098(12) -0.0015(11) -0.0006(11)
C3 0.0133(13) 0.0126(13) 0.0135(13) -0.0020(10) -0.0038(10) -0.0049(10)
C20 0.0200(14) 0.0158(14) 0.0184(14) -0.0065(11) -0.0009(11) -0.0088(11)
C51 0.0236(16) 0.0165(14) 0.0268(16) 0.0013(12) -0.0128(13) -0.0103(12)
C22 0.0108(13) 0.0168(13) 0.0108(12) -0.0009(10) -0.0002(10) -0.0057(11)
C52 0.0133(13) 0.0121(13) 0.0182(14) 0.0016(10) -0.0088(11) -0.0046(10)
C40 0.0224(15) 0.0115(13) 0.0134(13) -0.0005(10) -0.0060(11) -0.0033(11)
C4 0.0175(14) 0.0144(13) 0.0222(15) -0.0059(11) -0.0063(11) -0.0076(11)
C39 0.0218(15) 0.0149(13) 0.0113(13) -0.0019(10) -0.0022(11) -0.0102(11)
C9 0.0141(13) 0.0140(13) 0.0126(13) 0.0002(10) 0.0024(10) -0.0021(11)
C27 0.0178(14) 0.0124(13) 0.0134(13) 0.0017(10) -0.0021(11) -0.0051(11)
C14 0.0207(15) 0.0177(14) 0.0194(15) -0.0064(12) 0.0042(12) -0.0061(12)
C57 0.0149(14) 0.0296(17) 0.0224(15) -0.0117(13) 0.0023(12) -0.0081(12)
C38 0.0132(13) 0.0140(13) 0.0136(13) -0.0031(10) -0.0043(10) -0.0025(10)
C50 0.0350(18) 0.0151(14) 0.0283(17) -0.0040(12) -0.0181(14) -0.0082(13)
C5 0.0221(15) 0.0079(12) 0.0257(16) 0.0010(11) -0.0043(12) -0.0055(11)
C18 0.0150(14) 0.0111(13) 0.0259(16) -0.0005(11) -0.0040(12) -0.0004(11)
C10 0.0175(15) 0.0270(16) 0.0175(15) 0.0015(12) -0.0016(12) -0.0025(13)
C13 0.0332(18) 0.0220(16) 0.0251(17) -0.0115(13) 0.0085(14) -0.0091(14)
C44 0.0186(15) 0.0271(16) 0.0154(14) -0.0005(12) 0.0033(12) -0.0028(13)
C54 0.0211(16) 0.0214(15) 0.0293(17) 0.0007(13) -0.0034(13) -0.0129(13)
C32 0.0172(15) 0.0269(16) 0.0278(16) -0.0151(13) 0.0000(12) -0.0095(12)
C35 0.0159(14) 0.0148(13) 0.0120(13) -0.0036(10) -0.0049(10) -0.0012(11)
C11 0.0141(15) 0.0301(18) 0.0347(19) 0.0036(15) -0.0038(13) 0.0038(13)
C26 0.0175(14) 0.0156(13) 0.0169(14) -0.0032(11) 0.0030(11) -0.0100(11)
C49 0.0301(17) 0.0160(14) 0.0181(15) -0.0057(12) -0.0116(13) -0.0008(12)
C34 0.0193(15) 0.0154(14) 0.0252(16) -0.0075(12) -0.0014(12) 0.0019(12)
C46 0.0324(18) 0.0175(15) 0.0176(15) -0.0091(12) -0.0032(13) 0.0009(13)
C55 0.0185(16) 0.040(2) 0.0313(18) -0.0022(15) 0.0067(13) -0.0175(15)
C33 0.0257(17) 0.0183(15) 0.0325(18) -0.0154(13) 0.0013(14) -0.0044(13)
C45 0.0280(17) 0.0289(17) 0.0153(15) -0.0079(13) 0.0051(13) 0.0024(14)
C56 0.0179(16) 0.040(2) 0.0305(18) -0.0121(15) 0.0075(13) -0.0109(14)
C12 0.0244(17) 0.0226(17) 0.039(2) -0.0104(15) 0.0123(15) 0.0003(14)

loop_
_atom_type_symbol
_atom_type_description
_atom_type_scat_dispersion_real
_atom_type_scat_dispersion_imag
_atom_type_scat_source
C C 0.0033 0.0016 'International Tables Vol C Tables 4.2.6.8 and 6.1.1.4'
H H 0.0000 0.0000 'International Tables Vol C Tables 4.2.6.8 and 6.1.1.4'
N N 0.0061 0.0033 'International Tables Vol C Tables 4.2.6.8 and 6.1.1.4'
O O 0.0106 0.0060 'International Tables Vol C Tables 4.2.6.8 and 6.1.1.4'
Cl Cl 0.1484 0.1585 'International Tables Vol C Tables 4.2.6.8 and 6.1.1.4'
Er Er -0.2586 4.9576 'International Tables Vol C Tables 4.2.6.8 and 6.1.1.4'

loop_
_geom_angle_atom_site_label_1
_geom_angle_atom_site_label_2
_geom_angle_atom_site_label_3
_geom_angle
_geom_angle_site_symmetry_1
_geom_angle_site_symmetry_3
O6 Er2 O10 102.08(7) . .
O6 Er2 O8 84.21(6) . .
O10 Er2 O8 79.06(6) . .
O6 Er2 O11 157.83(7) . .
O10 Er2 O11 83.50(7) . .
O8 Er2 O11 75.73(6) . .
O6 Er2 O12 143.18(6) . .
O10 Er2 O12 97.48(6) . .
O8 Er2 O12 130.37(6) . .
O11 Er2 O12 54.80(6) . .
O6 Er2 N1 88.97(7) . .
O10 Er2 N1 153.29(7) . .
O8 Er2 N1 77.97(7) . .
O11 Er2 N1 77.81(7) . .
O12 Er2 N1 87.22(7) . .
O6 Er2 N3 78.67(7) . .
O10 Er2 N3 77.41(7) . .
O8 Er2 N3 147.13(7) . .
O11 Er2 N3 123.47(7) . .
O12 Er2 N3 75.57(7) . .
N1 Er2 N3 128.99(7) . .
O6 Er2 N2 69.58(7) . .
O10 Er2 N2 142.12(7) . .
O8 Er2 N2 133.68(7) . .
O11 Er2 N2 118.56(7) . .
O12 Er2 N2 75.79(6) . .
N1 Er2 N2 64.53(7) . .
N3 Er2 N2 64.76(7) . .
O6 Er2 C36 166.70(7) . .
O10 Er2 C36 90.32(7) . .
O8 Er2 C36 103.09(7) . .
O11 Er2 C36 27.42(7) . .
O12 Er2 C36 27.39(7) . .
N1 Er2 C36 81.83(7) . .
N3 Er2 C36 99.67(7) . .
N2 Er2 C36 97.67(7) . .
O2 Er1 O9 102.62(7) . .
O2 Er1 O5 151.77(7) . .
O9 Er1 O5 86.01(7) . .
O2 Er1 O4 81.09(7) . .
O9 Er1 O4 157.79(7) . .
O5 Er1 O4 81.40(7) . .
O2 Er1 O3 75.20(7) . .
O9 Er1 O3 76.06(7) . .
O5 Er1 O3 132.99(7) . .
O4 Er1 O3 125.61(7) . .
O2 Er1 O1 124.59(7) . .
O9 Er1 O1 114.39(7) . .
O5 Er1 O1 73.13(7) . .
O4 Er1 O1 79.31(7) . .
O3 Er1 O1 75.54(7) . .
O2 Er1 O7 77.85(7) . .
O9 Er1 O7 77.33(7) . .
O5 Er1 O7 77.96(7) . .
O4 Er1 O7 82.19(7) . .
O3 Er1 O7 136.50(7) . .
O1 Er1 O7 147.58(7) . .
C36 O11 Er2 92.93(15) . .
C36 O12 Er2 91.79(15) . .
C15 O6 Er2 139.60(17) . .
C1 O1 Er1 124.70(17) . .
C8 O3 Er1 142.88(18) . .
C29 O10 Er2 129.91(16) . .
C22 O8 Er2 166.04(17) . .
C15 O5 Er1 150.94(18) . .
C29 O9 Er1 165.37(18) . .
C22 O7 Er1 135.24(17) . .
C43 N1 C47 118.2(2) . .
C43 N1 Er2 119.68(18) . .
C47 N1 Er2 122.08(17) . .
C8 O4 Er1 139.09(17) 2_656 .
C1 O2 Er1 165.06(18) 2_656 .
C52 N2 C48 119.0(2) . .
C52 N2 Er2 119.68(17) . .
C48 N2 Er2 119.98(17) . .
C57 N3 C53 117.6(2) . .
C57 N3 Er2 121.76(18) . .
C53 N3 Er2 120.61(18) . .
C3 C2 C7 120.9(2) . .
C3 C2 C1 119.4(2) . .
C7 C2 C1 119.7(2) . .
C21 C16 C17 120.8(2) . .
C21 C16 C15 120.3(2) . .
C17 C16 C15 118.8(2) . .
C42 C37 C38 120.6(2) . .
C42 C37 C36 120.5(2) . .
C38 C37 C36 118.9(2) . .
O9 C29 O10 124.3(2) . .
O9 C29 C30 118.3(2) . .
O10 C29 C30 117.4(2) . .
C35 C30 C31 120.5(2) . .
C35 C30 C29 120.3(2) . .
C31 C30 C29 119.2(2) . .
C41 C42 C37 118.2(2) . .
C41 C42 H42 120.9 . .
C37 C42 H42 120.9 . .
C40 C41 C42 122.1(2) . .
C40 C41 Cl12 118.0(2) . .
C42 C41 Cl12 119.9(2) . .
O3 C8 O4 126.1(2) . 2_656
O3 C8 C9 117.3(2) . .
O4 C8 C9 116.7(2) 2_656 .
O12 C36 O11 120.5(2) . .
O12 C36 C37 120.8(2) . .
O11 C36 C37 118.7(2) . .
O12 C36 Er2 60.82(13) . .
O11 C36 Er2 59.65(13) . .
C37 C36 Er2 178.22(18) . .
C28 C23 C24 120.1(2) . .
C28 C23 C22 120.7(2) . .
C24 C23 C22 119.2(2) . .
C6 C7 C2 118.3(2) . .
C6 C7 H7 120.9 . .
C2 C7 H7 120.9 . .
N3 C53 C54 121.4(3) . .
N3 C53 C52 116.8(2) . .
C54 C53 C52 121.7(3) . .
C20 C21 C16 118.6(3) . .
C20 C21 H21 120.7 . .
C16 C21 H21 120.7 . .
C24 C25 C26 122.2(2) . .
C24 C25 Cl7 119.1(2) . .
C26 C25 Cl7 118.7(2) . .
C7 C6 C5 121.8(3) . .
C7 C6 Cl2 119.0(2) . .
C5 C6 Cl2 119.2(2) . .
C18 C17 C16 118.8(3) . .
C18 C17 H17 120.6 . .
C16 C17 H17 120.6 . .
C25 C24 C23 119.1(2) . .
C25 C24 H24 120.4 . .
C23 C24 H24 120.4 . .
N1 C43 C44 123.1(3) . .
N1 C43 H43 118.4 . .
C44 C43 H43 118.4 . .
N2 C48 C49 122.0(3) . .
N2 C48 C47 116.0(2) . .
C49 C48 C47 121.9(3) . .
O1 C1 O2 124.6(2) . 2_656
O1 C1 C2 117.8(2) . .
O2 C1 C2 117.5(2) 2_656 .
O5 C15 O6 125.6(2) . .
O5 C15 C16 116.6(2) . .
O6 C15 C16 117.8(2) . .
C18 C19 C20 118.2(3) . .
C18 C19 H19 120.9 . .
C20 C19 H19 120.9 . .
N1 C47 C46 121.4(3) . .
N1 C47 C48 116.0(2) . .
C46 C47 C48 122.5(3) . .
C23 C28 C27 118.9(2) . .
C23 C28 H28 120.5 . .
C27 C28 H28 120.5 . .
C32 C31 C30 118.9(3) . .
C32 C31 H31 120.6 . .
C30 C31 H31 120.6 . .
C4 C3 C2 118.8(2) . .
C4 C3 H3 120.6 . .
C2 C3 H3 120.6 . .
C19 C20 C21 121.8(3) . .
C19 C20 Cl6 118.3(2) . .
C21 C20 Cl6 119.8(2) . .
C50 C51 C52 119.0(3) . .
C50 C51 H51 120.5 . .
C52 C51 H51 120.5 . .
O8 C22 O7 126.4(2) . .
O8 C22 C23 117.9(2) . .
O7 C22 C23 115.7(2) . .
N2 C52 C51 121.5(3) . .
N2 C52 C53 116.7(2) . .
C51 C52 C53 121.8(3) . .
C41 C40 C39 118.4(2) . .
C41 C40 H40 120.8 . .
C39 C40 H40 120.8 . .
C5 C4 C3 121.7(2) . .
C5 C4 Cl1 118.7(2) . .
C3 C4 Cl1 119.6(2) . .
C38 C39 C40 121.4(2) . .
C38 C39 Cl11 119.8(2) . .
C40 C39 Cl11 118.8(2) . .
C14 C9 C10 120.3(3) . .
C14 C9 C8 119.3(2) . .
C10 C9 C8 120.3(3) . .
C26 C27 C28 122.0(2) . .
C26 C27 Cl8 118.6(2) . .
C28 C27 Cl8 119.4(2) . .
C13 C14 C9 119.2(3) . .
C13 C14 H14 120.4 . .
C9 C14 H14 120.4 . .
N3 C57 C56 124.0(3) . .
N3 C57 H57 118.0 . .
C56 C57 H57 118.0 . .
C39 C38 C37 119.2(2) . .
C39 C38 H38 120.4 . .
C37 C38 H38 120.4 . .
C49 C50 C51 119.5(3) . .
C49 C50 H50 120.2 . .
C51 C50 H50 120.2 . .
C4 C5 C6 118.5(2) . .
C4 C5 H5 120.8 . .
C6 C5 H5 120.8 . .
C17 C18 C19 121.7(3) . .
C17 C18 Cl5 119.3(2) . .
C19 C18 Cl5 119.0(2) . .
C11 C10 C9 118.6(3) . .
C11 C10 H10 120.7 . .
C9 C10 H10 120.7 . .
C12 C13 C14 121.3(3) . .
C12 C13 Cl4 119.3(2) . .
C14 C13 Cl4 119.4(3) . .
C45 C44 C43 118.6(3) . .
C45 C44 H44 120.7 . .
C43 C44 H44 120.7 . .
C55 C54 C53 119.7(3) . .
C55 C54 H54 120.1 . .
C53 C54 H54 120.1 . .
C31 C32 C33 121.8(3) . .
C31 C32 Cl9 119.2(2) . .
C33 C32 Cl9 119.0(2) . .
C34 C35 C30 118.9(3) . .
C34 C35 H35 120.6 . .
C30 C35 H35 120.6 . .
C12 C11 C10 121.6(3) . .
C12 C11 Cl3 118.9(3) . .
C10 C11 Cl3 119.5(3) . .
C25 C26 C27 117.7(2) . .
C25 C26 H26 121.2 . .
C27 C26 H26 121.2 . .
C50 C49 C48 119.0(3) . .
C50 C49 H49 120.5 . .
C48 C49 H49 120.5 . .
C35 C34 C33 122.1(3) . .
C35 C34 Cl10 119.1(2) . .
C33 C34 Cl10 118.7(2) . .
C45 C46 C47 119.8(3) . .
C45 C46 H46 120.1 . .
C47 C46 H46 120.1 . .
C56 C55 C54 119.0(3) . .
C56 C55 H55 120.5 . .
C54 C55 H55 120.5 . .
C34 C33 C32 117.8(3) . .
C34 C33 H33 121.1 . .
C32 C33 H33 121.1 . .
C44 C45 C46 118.8(3) . .
C44 C45 H45 120.6 . .
C46 C45 H45 120.6 . .
C55 C56 C57 118.2(3) . .
C55 C56 H56 120.9 . .
C57 C56 H56 120.9 . .
C13 C12 C11 118.9(3) . .
C13 C12 H12 120.5 . .
C11 C12 H12 120.5 . .

loop_
_geom_bond_atom_site_label_1
_geom_bond_atom_site_label_2
_geom_bond_distance
_geom_bond_site_symmetry_2
Er2 O6 2.2761(18) .
Er2 O10 2.2868(18) .
Er2 O8 2.2913(17) .
Er2 O11 2.3722(18) .
Er2 O12 2.3980(18) .
Er2 N1 2.489(2) .
Er2 N3 2.510(2) .
Er2 N2 2.531(2) .
Er2 C36 2.745(3) .
Er1 O2 2.2452(18) .
Er1 O9 2.2498(19) .
Er1 O5 2.2522(18) .
Er1 O4 2.2839(19) .
Er1 O3 2.3035(19) .
Er1 O1 2.3059(18) .
Er1 O7 2.3142(18) .
Cl7 C25 1.744(3) .
Cl12 C41 1.744(3) .
Cl8 C27 1.736(3) .
Cl11 C39 1.741(3) .
Cl2 C6 1.741(3) .
Cl1 C4 1.736(3) .
Cl6 C20 1.739(3) .
Cl5 C18 1.735(3) .
Cl10 C34 1.739(3) .
Cl9 C32 1.734(3) .
Cl4 C13 1.739(3) .
Cl3 C11 1.733(3) .
O11 C36 1.266(3) .
O12 C36 1.263(3) .
O6 C15 1.263(3) .
O1 C1 1.253(3) .
O3 C8 1.250(3) .
O10 C29 1.268(3) .
O8 C22 1.259(3) .
O5 C15 1.244(3) .
O9 C29 1.249(3) .
O7 C22 1.262(3) .
N1 C43 1.343(3) .
N1 C47 1.349(3) .
O4 C8 1.254(3) 2_656
O2 C1 1.264(3) 2_656
N2 C52 1.342(3) .
N2 C48 1.352(3) .
N3 C57 1.338(4) .
N3 C53 1.349(3) .
C2 C3 1.392(3) .
C2 C7 1.394(4) .
C2 C1 1.498(3) .
C16 C21 1.391(4) .
C16 C17 1.391(4) .
C16 C15 1.511(3) .
C37 C42 1.392(4) .
C37 C38 1.393(4) .
C37 C36 1.502(3) .
C29 C30 1.505(3) .
C30 C35 1.389(4) .
C30 C31 1.393(4) .
C42 C41 1.389(4) .
C42 H42 0.9300 .
C41 C40 1.380(4) .
C8 O4 1.254(3) 2_656
C8 C9 1.510(4) .
C23 C28 1.390(4) .
C23 C24 1.394(4) .
C23 C22 1.508(3) .
C7 C6 1.387(4) .
C7 H7 0.9300 .
C53 C54 1.395(4) .
C53 C52 1.482(4) .
C21 C20 1.386(4) .
C21 H21 0.9300 .
C25 C24 1.381(4) .
C25 C26 1.383(4) .
C6 C5 1.390(4) .
C17 C18 1.384(4) .
C17 H17 0.9300 .
C24 H24 0.9300 .
C43 C44 1.391(4) .
C43 H43 0.9300 .
C48 C49 1.394(4) .
C48 C47 1.485(4) .
C1 O2 1.264(3) 2_656
C19 C18 1.384(4) .
C19 C20 1.385(4) .
C19 H19 0.9300 .
C47 C46 1.397(4) .
C28 C27 1.391(4) .
C28 H28 0.9300 .
C31 C32 1.385(4) .
C31 H31 0.9300 .
C3 C4 1.385(4) .
C3 H3 0.9300 .
C51 C50 1.383(4) .
C51 C52 1.405(4) .
C51 H51 0.9300 .
C40 C39 1.382(4) .
C40 H40 0.9300 .
C4 C5 1.376(4) .
C39 C38 1.381(4) .
C9 C14 1.389(4) .
C9 C10 1.391(4) .
C27 C26 1.385(4) .
C14 C13 1.383(4) .
C14 H14 0.9300 .
C57 C56 1.383(4) .
C57 H57 0.9300 .
C38 H38 0.9300 .
C50 C49 1.375(4) .
C50 H50 0.9300 .
C5 H5 0.9300 .
C10 C11 1.388(4) .
C10 H10 0.9300 .
C13 C12 1.372(5) .
C44 C45 1.380(4) .
C44 H44 0.9300 .
C54 C55 1.380(4) .
C54 H54 0.9300 .
C32 C33 1.391(4) .
C35 C34 1.383(4) .
C35 H35 0.9300 .
C11 C12 1.377(5) .
C26 H26 0.9300 .
C49 H49 0.9300 .
C34 C33 1.384(4) .
C46 C45 1.382(4) .
C46 H46 0.9300 .
C55 C56 1.374(5) .
C55 H55 0.9300 .
C33 H33 0.9300 .
C45 H45 0.9300 .
C56 H56 0.9300 .
C12 H12 0.9300 .
